data_4323409
loop_
_publ_author_name
'David G. McCollum'
'Glenn P. A. Yap'
'Louise Liable-Sands'
'Arnold L. Rheingold'
'B. Bosnich'

_publ_contact_author
;
        Prof. B. Bosnich
        University of Chicago
        Department of Chemistry
        5735 South Ellis Avenue
        Chicago, Illinois 60637
;
_publ_contact_author_fax '312 702 0805'
_publ_contact_author_phone '312 702 7250'
_publ_section_title
;
 Bimetallic Reactivity. Oxo Transfer Reactions with a Heterobimetallic
 Complex of Iron(II) and Vanadium(III)
;
_journal_name_full 'Inorganic Chemistry'
_journal_page_first 2230
_journal_page_last 2235
_journal_paper_doi 10.1021/ic9609923
_journal_volume 36
_journal_year 1997
_chemical_formula_sum 'C35 H38 F12 Fe N6 O3 P2 V'
_chemical_formula_weight 987.44
_chemical_name_systematic
; 
 ? 
;
_space_group_IT_number 61
_symmetry_cell_setting orthorhombic
_symmetry_space_group_name_Hall '-P 2ac 2ab'
_symmetry_space_group_name_H-M 'P b c a'
_atom_sites_solution_hydrogens geom
_atom_sites_solution_primary direct
_atom_sites_solution_secondary difmap
_audit_creation_method SHELXL
_cell_angle_alpha 90.00
_cell_angle_beta 90.00
_cell_angle_gamma 90.00
_cell_formula_units_Z 8
_cell_length_a 14.791(3)
_cell_length_b 20.350(7)
_cell_length_c 27.058(4)
_cell_measurement_reflns_used 24
_cell_measurement_temperature 298(2)
_cell_measurement_theta_max 12.5
_cell_measurement_theta_min 7.5
_cell_volume 8144(3)
_computing_cell_refinement 'Siemens P4'
_computing_data_collection 'Siemens P4'
_computing_data_reduction XSCANS
_computing_molecular_graphics XP
_computing_publication_material XCIF
_computing_structure_refinement 'SHELXL-5.03 (Sheldrick, 1994)'
_computing_structure_solution 'SHELXS-5.03 (Sheldrick, 1994)'
_diffrn_ambient_temperature 298(2)
_diffrn_measurement_device 'Siemens P4'
_diffrn_measurement_method omega
_diffrn_radiation_monochromator graphite
_diffrn_radiation_source 'fine-focus sealed tube'
_diffrn_radiation_type MoK\a
_diffrn_radiation_wavelength 0.71073
_diffrn_reflns_av_R_equivalents 0.0339
_diffrn_reflns_av_sigmaI/netI 0.1709
_diffrn_reflns_limit_h_max 15
_diffrn_reflns_limit_h_min -1
_diffrn_reflns_limit_k_max 21
_diffrn_reflns_limit_k_min -1
_diffrn_reflns_limit_l_max 29
_diffrn_reflns_limit_l_min -1
_diffrn_reflns_number 10383
_diffrn_reflns_theta_max 30.00
_diffrn_reflns_theta_min 2.00
_diffrn_standards_decay_% <1
_diffrn_standards_interval_count 197
_diffrn_standards_number 3
_exptl_absorpt_coefficient_mu 0.763
_exptl_crystal_colour black
_exptl_crystal_density_diffrn 1.611
_exptl_crystal_description block
_exptl_crystal_F_000 4008
_exptl_crystal_size_max 0.40
_exptl_crystal_size_mid 0.40
_exptl_crystal_size_min 0.40
_refine_diff_density_max 0.689
_refine_diff_density_min -0.480
_refine_diff_density_rms 0.068
_refine_ls_extinction_coef 0.00109(6)
_refine_ls_extinction_expression Fc^*^=kFc[1+0.001xFc^2^\l^3^/sin(2\q)]^-1/4^
_refine_ls_extinction_method SHELXL
_refine_ls_goodness_of_fit_all 1.003
_refine_ls_goodness_of_fit_obs 1.460
_refine_ls_hydrogen_treatment 'idealized contributions'
_refine_ls_matrix_type full
_refine_ls_number_parameters 542
_refine_ls_number_reflns 8947
_refine_ls_number_restraints 0
_refine_ls_restrained_S_all 0.921
_refine_ls_restrained_S_obs 1.460
_refine_ls_R_factor_all 0.1531
_refine_ls_R_factor_obs 0.0556
_refine_ls_shift/esd_max 0.197
_refine_ls_shift/esd_mean 0.009
_refine_ls_structure_factor_coef Fsqd
_refine_ls_weighting_details 'w=1/[\s^2^(Fo^2^)+(0.0300P)^2^+0.0000P] where P=(Fo^2^+2Fc^2^)/3'
_refine_ls_weighting_scheme calc
_refine_ls_wR_factor_all 0.1245
_refine_ls_wR_factor_obs 0.1106
_reflns_number_observed 3157
_reflns_number_total 8951
_reflns_observed_criterion >2sigma(I)
_cod_data_source_file ic9609923_1.cif
_cod_data_source_block bos20
_cod_depositor_comments
;
The following automatic conversions were performed:

'_refine_ls_weighting_scheme' value 'calc
w=1/[\s^2^(Fo^2^)+(0.0300P)^2^+0.0000P] where P=(Fo^2^+2Fc^2^)/3' was
changed to 'calc'. New tag '_refine_ls_weighting_details' was
created. The value of the new tag was set to
'w=1/[\s^2^(Fo^2^)+(0.0300P)^2^+0.0000P] where P=(Fo^2^+2Fc^2^)/3'.

Automatic conversion script
Id: cif_fix_values 3143 2015-03-26 13:38:13Z robertas 
;
_cod_database_code 4323409

loop_
_symmetry_equiv_pos_as_xyz
'x, y, z'
'-x+1/2, -y, z+1/2'
'-x, y+1/2, -z+1/2'
'x+1/2, -y+1/2, -z'
'-x, -y, -z'
'x-1/2, y, -z-1/2'
'x, -y-1/2, z-1/2'
'-x-1/2, y-1/2, z'

loop_
_atom_site_aniso_label
_atom_site_aniso_U_11
_atom_site_aniso_U_22
_atom_site_aniso_U_33
_atom_site_aniso_U_23
_atom_site_aniso_U_13
_atom_site_aniso_U_12
V 0.0427(5) 0.0437(5) 0.0500(5) 0.0054(4) 0.0056(5) 0.0064(5)
Fe 0.0453(4) 0.0357(3) 0.0321(3) 0.0026(3) 0.0000(4) 0.0030(4)
O1 0.040(2) 0.078(2) 0.071(2) 0.020(2) 0.013(2) 0.002(2)
O2 0.050(2) 0.046(2) 0.038(2) 0.003(2) -0.013(2) 0.005(2)
O3 0.050(2) 0.043(2) 0.040(2) -0.001(2) -0.007(2) 0.006(2)
N1 0.048(3) 0.045(2) 0.070(3) 0.014(2) 0.016(3) 0.009(2)
N2 0.063(3) 0.043(2) 0.069(3) -0.007(2) 0.002(3) 0.008(2)
N3 0.050(3) 0.040(2) 0.038(2) 0.001(2) 0.002(2) -0.002(2)
N4 0.052(3) 0.048(2) 0.039(2) 0.014(2) 0.001(2) -0.003(2)
C1 0.036(3) 0.057(3) 0.040(3) 0.007(2) -0.006(3) 0.002(3)
C2 0.037(3) 0.068(3) 0.034(3) -0.002(2) -0.004(3) 0.001(3)
C3 0.044(4) 0.081(4) 0.046(3) -0.005(3) -0.003(3) -0.006(3)
C4 0.034(4) 0.125(5) 0.041(3) 0.003(4) -0.011(3) -0.002(4)
C5 0.042(3) 0.097(4) 0.051(3) 0.027(3) -0.005(3) -0.003(4)
C6 0.030(3) 0.067(4) 0.049(3) 0.015(3) -0.001(3) 0.006(3)
C7 0.105(6) 0.165(6) 0.038(3) 0.020(4) -0.017(4) -0.005(5)
C8 0.040(3) 0.056(3) 0.079(4) 0.028(3) 0.004(4) 0.005(3)
C9 0.110(5) 0.038(3) 0.104(5) 0.014(3) 0.000(5) 0.006(4)
C10 0.169(8) 0.041(3) 0.103(5) -0.002(4) 0.047(6) 0.003(4)
C11 0.116(6) 0.040(3) 0.115(5) -0.003(3) 0.009(5) 0.008(4)
C12 0.061(4) 0.057(3) 0.061(3) -0.019(3) 0.010(3) -0.008(3)
C13 0.048(3) 0.061(3) 0.043(3) -0.008(3) 0.012(3) 0.004(3)
C14 0.065(4) 0.088(4) 0.041(3) -0.014(3) 0.001(3) -0.011(4)
C15 0.049(4) 0.106(5) 0.036(3) -0.008(3) 0.003(3) -0.011(4)
C16 0.054(4) 0.085(4) 0.041(3) 0.015(3) 0.003(3) -0.014(4)
C17 0.044(4) 0.063(3) 0.028(2) 0.007(2) 0.002(2) -0.005(3)
C18 0.040(3) 0.053(3) 0.037(3) -0.006(2) 0.005(3) -0.004(3)
C19 0.090(5) 0.157(6) 0.036(3) 0.004(4) -0.013(3) -0.026(5)
C20 0.060(4) 0.056(3) 0.042(3) 0.015(2) 0.006(3) 0.004(3)
C21 0.073(4) 0.034(3) 0.061(3) 0.007(3) 0.014(3) 0.006(3)
C22 0.071(4) 0.031(3) 0.062(3) 0.005(3) 0.007(3) -0.012(3)
C23 0.058(4) 0.054(3) 0.046(3) 0.000(2) -0.006(3) -0.017(3)
C24 0.080(4) 0.040(3) 0.050(3) -0.007(2) 0.009(3) 0.005(3)
C25 0.047(3) 0.042(3) 0.038(3) -0.002(2) 0.004(3) 0.007(3)
C26 0.058(4) 0.050(3) 0.040(3) -0.006(3) 0.003(3) 0.002(3)
C27 0.053(4) 0.070(4) 0.030(3) 0.004(3) 0.008(3) 0.004(3)
C28 0.045(3) 0.066(3) 0.047(3) 0.018(3) 0.003(3) 0.000(3)
C29 0.047(3) 0.054(3) 0.042(3) 0.000(3) -0.005(3) -0.006(3)
N5 0.044(3) 0.043(2) 0.034(2) 0.001(2) 0.002(2) 0.005(2)
C30 0.048(4) 0.060(3) 0.048(3) 0.019(3) -0.002(3) 0.006(3)
C31 0.033(3) 0.062(3) 0.041(3) 0.013(3) 0.006(3) 0.003(3)
C32 0.040(4) 0.090(4) 0.036(3) 0.010(3) -0.010(3) 0.002(3)
C33 0.054(4) 0.090(4) 0.044(3) -0.004(3) -0.007(3) -0.012(4)
C34 0.064(4) 0.063(3) 0.047(3) -0.008(3) -0.005(3) -0.011(3)
C35 0.064(4) 0.056(3) 0.035(3) 0.000(2) -0.008(3) -0.002(3)
N6 0.043(3) 0.043(2) 0.033(2) 0.007(2) -0.001(2) 0.001(2)
P1 0.0740(12) 0.0548(10) 0.0557(9) -0.0113(8) 0.0050(10) 0.0036(9)
P2 0.0755(13) 0.0491(9) 0.0861(12) 0.0148(9) 0.0055(11) 0.0022(10)
F1 0.153(4) 0.203(5) 0.228(5) -0.107(4) 0.125(4) -0.083(4)
F2 0.396(10) 0.101(4) 0.265(7) 0.032(4) 0.141(8) 0.078(5)
F3 0.269(7) 0.234(6) 0.198(5) -0.111(4) 0.184(5) -0.136(5)
F4 0.224(6) 0.098(3) 0.343(7) 0.049(4) 0.052(6) 0.054(4)
F5 0.163(5) 0.383(10) 0.180(5) -0.136(6) -0.066(4) -0.012(6)
F6 0.151(5) 0.472(11) 0.137(4) -0.153(6) -0.067(4) 0.036(6)
F7 0.102(3) 0.105(3) 0.134(3) 0.049(2) 0.015(3) -0.023(2)
F8 0.259(6) 0.104(3) 0.153(4) -0.038(3) 0.042(4) -0.042(4)
F9 0.126(3) 0.088(2) 0.142(3) 0.064(2) 0.033(3) 0.010(2)
F10 0.209(5) 0.130(3) 0.166(4) -0.053(3) 0.058(4) -0.009(4)
F11 0.074(3) 0.208(5) 0.328(7) 0.194(5) -0.056(4) -0.031(3)
F12 0.109(3) 0.141(4) 0.190(4) 0.040(3) -0.025(3) 0.029(3)

loop_
_atom_site_label
_atom_site_type_symbol
_atom_site_fract_x
_atom_site_fract_y
_atom_site_fract_z
_atom_site_U_iso_or_equiv
_atom_site_thermal_displace_type
_atom_site_occupancy
_atom_site_calc_flag
_atom_site_refinement_flags
_atom_site_disorder_group
V V 1.07016(6) 0.23515(4) 0.11179(3) 0.0455(2) Uani 1 d . .
Fe Fe 0.92711(5) 0.35484(3) 0.13543(2) 0.0377(2) Uani 1 d . .
O1 O 1.1743(2) 0.2359(2) 0.09953(12) 0.0631(10) Uani 1 d . .
O2 O 1.0372(2) 0.30145(13) 0.16019(10) 0.0447(8) Uani 1 d . .
O3 O 1.0032(2) 0.30215(13) 0.07526(10) 0.0441(8) Uani 1 d . .
N1 N 1.0645(3) 0.1693(2) 0.1707(2) 0.0542(11) Uani 1 d . .
N2 N 1.0202(3) 0.1678(2) 0.0612(2) 0.0580(12) Uani 1 d . .
N3 N 0.9816(3) 0.4424(2) 0.17404(12) 0.0427(10) Uani 1 d . .
N4 N 0.8945(3) 0.4293(2) 0.08004(13) 0.0463(11) Uani 1 d . .
C1 C 1.0588(3) 0.3064(2) 0.2088(2) 0.0445(12) Uani 1 d . .
C2 C 1.0720(3) 0.3691(2) 0.22792(15) 0.0462(12) Uani 1 d . .
C3 C 1.0850(3) 0.3748(3) 0.2786(2) 0.0568(15) Uani 1 d . .
H3A H 1.0947(3) 0.4162(3) 0.2921(2) 0.068 Uiso 1 calc R .
C4 C 1.0839(4) 0.3206(3) 0.3094(2) 0.067(2) Uani 1 d . .
C5 C 1.0761(4) 0.2595(3) 0.2895(2) 0.063(2) Uani 1 d . .
H5A H 1.0782(4) 0.2230(3) 0.3101(2) 0.076 Uiso 1 calc R .
C6 C 1.0645(3) 0.2502(2) 0.2374(2) 0.0486(13) Uani 1 d . .
C7 C 1.0906(4) 0.3305(3) 0.3653(2) 0.103(2) Uani 1 d . .
H7A H 1.0959(4) 0.3765(3) 0.3724(2) 0.154 Uiso 1 calc R .
H7B H 1.1427(4) 0.3078(3) 0.3777(2) 0.154 Uiso 1 calc R .
H7C H 1.0372(4) 0.3134(3) 0.3809(2) 0.154 Uiso 1 calc R .
C8 C 1.0618(3) 0.1857(2) 0.2167(2) 0.0584(14) Uani 1 d . .
H8A H 1.0576(3) 0.1513(2) 0.2391(2) 0.070 Uiso 1 calc R .
C9 C 1.0734(4) 0.0976(2) 0.1604(2) 0.084(2) Uani 1 d . .
H9A H 1.0581(4) 0.0732(2) 0.1900(2) 0.100 Uiso 1 calc R .
H9B H 1.1358(4) 0.0879(2) 0.1522(2) 0.100 Uiso 1 calc R .
C10 C 1.0134(5) 0.0746(3) 0.1185(2) 0.104(3) Uani 1 d . .
H10A H 1.0139(5) 0.0269(3) 0.1182(2) 0.125 Uiso 1 calc R .
H10B H 0.9520(5) 0.0884(3) 0.1256(2) 0.125 Uiso 1 calc R .
C11 C 1.0362(5) 0.0969(2) 0.0701(2) 0.091(2) Uani 1 d . .
H11A H 1.0013(5) 0.0719(2) 0.0462(2) 0.109 Uiso 1 calc R .
H11B H 1.0995(5) 0.0876(2) 0.0641(2) 0.109 Uiso 1 calc R .
C12 C 0.9837(4) 0.1833(3) 0.0197(2) 0.060(2) Uani 1 d . .
H12A H 0.9675(4) 0.1480(3) -0.0003(2) 0.072 Uiso 1 calc R .
C13 C 0.9642(3) 0.2471(2) -0.0005(2) 0.0508(14) Uani 1 d . .
C14 C 0.9320(4) 0.2520(3) -0.0487(2) 0.065(2) Uani 1 d . .
H14A H 0.9230(4) 0.2136(3) -0.0668(2) 0.078 Uiso 1 calc R .
C15 C 0.9137(4) 0.3100(3) -0.0702(2) 0.064(2) Uani 1 d . .
C16 C 0.9239(4) 0.3671(3) -0.0416(2) 0.0601(15) Uani 1 d . .
H16A H 0.9111(4) 0.4077(3) -0.0558(2) 0.072 Uiso 1 calc R .
C17 C 0.9527(3) 0.3647(2) 0.00743(15) 0.0451(13) Uani 1 d . .
C18 C 0.9756(3) 0.3042(2) 0.0278(2) 0.0432(13) Uani 1 d . .
C19 C 0.8817(4) 0.3167(3) -0.1239(2) 0.094(2) Uani 1 d . .
H19A H 0.8722(4) 0.3623(3) -0.1315(2) 0.141 Uiso 1 calc R .
H19B H 0.8260(4) 0.2931(3) -0.1281(2) 0.141 Uiso 1 calc R .
H19C H 0.9267(4) 0.2990(3) -0.1457(2) 0.141 Uiso 1 calc R .
C20 C 0.9597(3) 0.4258(2) 0.0375(2) 0.0527(14) Uani 1 d . .
H20A H 0.9495(3) 0.4633(2) 0.0161(2) 0.063 Uiso 1 calc R .
H20B H 1.0207(3) 0.4292(2) 0.0503(2) 0.063 Uiso 1 calc R .
C21 C 0.9041(3) 0.4951(2) 0.1041(2) 0.0557(15) Uani 1 d . .
H21A H 0.8505(3) 0.5045(2) 0.1236(2) 0.067 Uiso 1 calc R .
H21B H 0.9096(3) 0.5288(2) 0.0789(2) 0.067 Uiso 1 calc R .
C22 C 0.9870(4) 0.4968(2) 0.1374(2) 0.0547(14) Uani 1 d . .
H22A H 1.0413(4) 0.4920(2) 0.1176(2) 0.066 Uiso 1 calc R .
H22B H 0.9900(4) 0.5386(2) 0.1545(2) 0.066 Uiso 1 calc R .
C23 C 1.0727(3) 0.4272(2) 0.1943(2) 0.0528(14) Uani 1 d . .
H23A H 1.0950(3) 0.4652(2) 0.2123(2) 0.063 Uiso 1 calc R .
H23B H 1.1140(3) 0.4189(2) 0.1671(2) 0.063 Uiso 1 calc R .
C24 C 0.9194(4) 0.4608(2) 0.2151(2) 0.0568(15) Uani 1 d . .
H24A H 0.9534(4) 0.4840(2) 0.2404(2) 0.068 Uiso 1 calc R .
H24B H 0.8736(4) 0.4906(2) 0.2026(2) 0.068 Uiso 1 calc R .
C25 C 0.8745(3) 0.4031(2) 0.2378(2) 0.0425(12) Uani 1 d . .
C26 C 0.8465(3) 0.4023(2) 0.2858(2) 0.0494(13) Uani 1 d . .
H26A H 0.8555(3) 0.4388(2) 0.3059(2) 0.059 Uiso 1 calc R .
C27 C 0.8048(3) 0.3468(3) 0.3042(2) 0.0511(14) Uani 1 d . .
H27A H 0.7849(3) 0.3458(3) 0.3368(2) 0.061 Uiso 1 calc R .
C28 C 0.7928(3) 0.2941(2) 0.2747(2) 0.0526(14) Uani 1 d . .
H28A H 0.7675(3) 0.2555(2) 0.2870(2) 0.063 Uiso 1 calc R .
C29 C 0.8191(3) 0.2987(2) 0.2259(2) 0.0476(13) Uani 1 d . .
H29A H 0.8085(3) 0.2631(2) 0.2050(2) 0.057 Uiso 1 calc R .
N5 N 0.8587(3) 0.3518(2) 0.20739(12) 0.0403(9) Uani 1 d . .
C30 C 0.7998(3) 0.4174(2) 0.0634(2) 0.0516(14) Uani 1 d . .
H30A H 0.7905(3) 0.4378(2) 0.0314(2) 0.062 Uiso 1 calc R .
H30B H 0.7580(3) 0.4372(2) 0.0866(2) 0.062 Uiso 1 calc R .
C31 C 0.7813(3) 0.3450(2) 0.0596(2) 0.0452(13) Uani 1 d . .
C32 C 0.7306(3) 0.3161(3) 0.0223(2) 0.0555(15) Uani 1 d . .
H32A H 0.7076(3) 0.3418(3) -0.0032(2) 0.067 Uiso 1 calc R .
C33 C 0.7146(4) 0.2502(3) 0.0229(2) 0.063(2) Uani 1 d . .
H33A H 0.6813(4) 0.2305(3) -0.0022(2) 0.075 Uiso 1 calc R .
C34 C 0.7485(4) 0.2133(3) 0.0612(2) 0.058(2) Uani 1 d . .
H34A H 0.7378(4) 0.1683(3) 0.0629(2) 0.070 Uiso 1 calc R .
C35 C 0.7981(3) 0.2442(2) 0.0968(2) 0.0517(14) Uani 1 d . .
H35A H 0.8212(3) 0.2188(2) 0.1225(2) 0.062 Uiso 1 calc R .
N6 N 0.8157(2) 0.3085(2) 0.09710(12) 0.0400(10) Uani 1 d . .
P1 P 0.76681(12) 0.44453(7) 0.44903(6) 0.0615(4) Uani 1 d . .
P2 P 0.79869(13) 0.08750(7) 0.22162(6) 0.0703(5) Uani 1 d . .
F1 F 0.6911(3) 0.4432(2) 0.4878(2) 0.195(2) Uani 1 d . .
F2 F 0.7478(6) 0.5154(2) 0.4456(2) 0.254(4) Uani 1 d . .
F3 F 0.8384(4) 0.4494(3) 0.4100(2) 0.234(3) Uani 1 d . .
F4 F 0.7915(4) 0.3759(2) 0.4582(3) 0.221(3) Uani 1 d . .
F5 F 0.8287(4) 0.4678(4) 0.4876(2) 0.242(3) Uani 1 d . .
F6 F 0.7021(4) 0.4204(4) 0.4118(2) 0.253(4) Uani 1 d . .
F7 F 0.7551(2) 0.0362(2) 0.25802(13) 0.1138(13) Uani 1 d . .
F8 F 0.7788(4) 0.1434(2) 0.2591(2) 0.172(2) Uani 1 d . .
F9 F 0.8425(3) 0.1408(2) 0.18651(13) 0.1185(14) Uani 1 d . .
F10 F 0.8064(4) 0.0340(2) 0.1828(2) 0.168(2) Uani 1 d . .
F11 F 0.8929(3) 0.0705(2) 0.2401(2) 0.203(3) Uani 1 d . .
F12 F 0.7010(3) 0.1019(2) 0.2006(2) 0.147(2) Uani 1 d . .

loop_
_atom_type_symbol
_atom_type_description
_atom_type_scat_dispersion_real
_atom_type_scat_dispersion_imag
_atom_type_scat_source
C C 0.0033 0.0016 'International Tables Vol C Tables 4.2.6.8 and 6.1.1.4'
H H 0.0000 0.0000 'International Tables Vol C Tables 4.2.6.8 and 6.1.1.4'
N N 0.0061 0.0033 'International Tables Vol C Tables 4.2.6.8 and 6.1.1.4'
O O 0.0106 0.0060 'International Tables Vol C Tables 4.2.6.8 and 6.1.1.4'
F F 0.0171 0.0103 'International Tables Vol C Tables 4.2.6.8 and 6.1.1.4'
P P 0.1023 0.0942 'International Tables Vol C Tables 4.2.6.8 and 6.1.1.4'
V V 0.3005 0.5294 'International Tables Vol C Tables 4.2.6.8 and 6.1.1.4'
Fe Fe 0.3463 0.8444 'International Tables Vol C Tables 4.2.6.8 and 6.1.1.4'

loop_
_geom_angle_atom_site_label_1
_geom_angle_atom_site_label_2
_geom_angle_atom_site_label_3
_geom_angle
_geom_angle_site_symmetry_1
_geom_angle_site_symmetry_3
_geom_angle_publ_flag
O1 V O2 112.4(2) . . ?
O1 V O3 112.49(15) . . ?
O2 V O3 74.28(11) . . ?
O1 V N2 102.4(2) . . ?
O2 V N2 144.6(2) . . ?
O3 V N2 86.94(14) . . ?
O1 V N1 101.9(2) . . ?
O2 V N1 85.49(14) . . ?
O3 V N1 144.63(15) . . ?
N2 V N1 93.8(2) . . ?
O2 Fe N6 121.69(13) . . ?
O2 Fe N4 139.48(13) . . ?
N6 Fe N4 78.79(14) . . ?
O2 Fe N5 93.47(12) . . ?
N6 Fe N5 93.53(13) . . ?
N4 Fe N5 121.76(14) . . ?
O2 Fe N3 89.05(13) . . ?
N6 Fe N3 148.57(14) . . ?
N4 Fe N3 81.16(13) . . ?
N5 Fe N3 76.85(13) . . ?
O2 Fe O3 65.85(10) . . ?
N6 Fe O3 79.97(12) . . ?
N4 Fe O3 86.82(12) . . ?
N5 Fe O3 149.13(12) . . ?
N3 Fe O3 122.83(13) . . ?
C1 O2 V 130.3(3) . . ?
C1 O2 Fe 117.4(3) . . ?
V O2 Fe 110.12(13) . . ?
C18 O3 V 131.1(3) . . ?
C18 O3 Fe 121.5(3) . . ?
V O3 Fe 102.70(12) . . ?
C8 N1 C9 116.0(4) . . ?
C8 N1 V 124.9(3) . . ?
C9 N1 V 118.9(3) . . ?
C12 N2 C11 116.6(5) . . ?
C12 N2 V 124.4(4) . . ?
C11 N2 V 118.7(4) . . ?
C22 N3 C23 110.5(4) . . ?
C22 N3 C24 110.0(3) . . ?
C23 N3 C24 109.7(3) . . ?
C22 N3 Fe 107.7(2) . . ?
C23 N3 Fe 109.7(3) . . ?
C24 N3 Fe 109.2(3) . . ?
C21 N4 C30 111.5(4) . . ?
C21 N4 C20 108.4(3) . . ?
C30 N4 C20 111.3(4) . . ?
C21 N4 Fe 107.5(3) . . ?
C30 N4 Fe 107.6(3) . . ?
C20 N4 Fe 110.5(3) . . ?
O2 C1 C6 119.6(4) . . ?
O2 C1 C2 117.5(4) . . ?
C6 C1 C2 122.8(4) . . ?
C3 C2 C1 117.6(4) . . ?
C3 C2 C23 122.3(4) . . ?
C1 C2 C23 120.1(4) . . ?
C2 C3 C4 121.8(5) . . ?
C5 C4 C3 119.3(5) . . ?
C5 C4 C7 121.3(6) . . ?
C3 C4 C7 119.4(6) . . ?
C4 C5 C6 121.5(5) . . ?
C1 C6 C5 116.6(5) . . ?
C1 C6 C8 122.6(4) . . ?
C5 C6 C8 120.8(5) . . ?
N1 C8 C6 128.2(5) . . ?
N1 C9 C10 113.1(5) . . ?
C11 C10 C9 116.8(6) . . ?
C10 C11 N2 115.0(5) . . ?
N2 C12 C13 129.6(5) . . ?
C14 C13 C18 119.6(5) . . ?
C14 C13 C12 119.2(5) . . ?
C18 C13 C12 121.1(4) . . ?
C15 C14 C13 122.4(5) . . ?
C14 C15 C16 117.9(5) . . ?
C14 C15 C19 123.3(5) . . ?
C16 C15 C19 118.8(5) . . ?
C17 C16 C15 121.9(5) . . ?
C18 C17 C16 118.8(5) . . ?
C18 C17 C20 120.4(4) . . ?
C16 C17 C20 120.8(4) . . ?
O3 C18 C17 118.6(4) . . ?
O3 C18 C13 122.1(4) . . ?
C17 C18 C13 119.2(4) . . ?
C17 C20 N4 114.5(4) . . ?
N4 C21 C22 110.7(4) . . ?
N3 C22 C21 109.6(4) . . ?
N3 C23 C2 112.5(4) . . ?
C25 C24 N3 112.6(3) . . ?
N5 C25 C26 121.3(4) . . ?
N5 C25 C24 116.1(4) . . ?
C26 C25 C24 122.6(4) . . ?
C25 C26 C27 119.2(4) . . ?
C28 C27 C26 119.8(4) . . ?
C27 C28 C29 118.3(5) . . ?
N5 C29 C28 122.7(5) . . ?
C29 N5 C25 118.5(4) . . ?
C29 N5 Fe 124.1(3) . . ?
C25 N5 Fe 116.0(3) . . ?
N4 C30 C31 110.6(4) . . ?
N6 C31 C32 120.9(4) . . ?
N6 C31 C30 114.8(4) . . ?
C32 C31 C30 124.3(4) . . ?
C33 C32 C31 120.2(5) . . ?
C32 C33 C34 118.9(5) . . ?
C33 C34 C35 118.4(5) . . ?
N6 C35 C34 124.1(5) . . ?
C35 N6 C31 117.4(4) . . ?
C35 N6 Fe 125.4(3) . . ?
C31 N6 Fe 113.9(3) . . ?
F5 P1 F6 177.8(4) . . ?
F5 P1 F2 81.2(4) . . ?
F6 P1 F2 99.2(5) . . ?
F5 P1 F4 91.8(4) . . ?
F6 P1 F4 87.7(4) . . ?
F2 P1 F4 172.9(5) . . ?
F5 P1 F3 92.3(3) . . ?
F6 P1 F3 89.9(3) . . ?
F2 P1 F3 91.5(3) . . ?
F4 P1 F3 90.4(3) . . ?
F5 P1 F1 88.5(3) . . ?
F6 P1 F1 89.3(3) . . ?
F2 P1 F1 85.5(3) . . ?
F4 P1 F1 92.8(3) . . ?
F3 P1 F1 176.7(4) . . ?
F10 P2 F11 89.8(3) . . ?
F10 P2 F8 173.0(3) . . ?
F11 P2 F8 97.2(3) . . ?
F10 P2 F7 89.3(2) . . ?
F11 P2 F7 91.1(2) . . ?
F8 P2 F7 90.0(2) . . ?
F10 P2 F12 87.3(3) . . ?
F11 P2 F12 177.0(3) . . ?
F8 P2 F12 85.8(3) . . ?
F7 P2 F12 88.5(2) . . ?
F10 P2 F9 92.6(2) . . ?
F11 P2 F9 88.7(2) . . ?
F8 P2 F9 88.2(2) . . ?
F7 P2 F9 178.1(2) . . ?
F12 P2 F9 91.8(2) . . ?

loop_
_geom_bond_atom_site_label_1
_geom_bond_atom_site_label_2
_geom_bond_distance
_geom_bond_site_symmetry_2
_geom_bond_publ_flag
V O1 1.575(3) . ?
V O2 1.943(3) . ?
V O3 1.954(3) . ?
V N2 2.073(4) . ?
V N1 2.084(4) . ?
Fe O2 2.069(3) . ?
Fe N6 2.164(4) . ?
Fe N4 2.185(3) . ?
Fe N5 2.195(3) . ?
Fe N3 2.217(3) . ?
Fe O3 2.251(3) . ?
O2 C1 1.358(5) . ?
O3 C18 1.348(5) . ?
N1 C8 1.289(6) . ?
N1 C9 1.491(6) . ?
N2 C12 1.285(6) . ?
N2 C11 1.481(6) . ?
N3 C22 1.487(5) . ?
N3 C23 1.487(5) . ?
N3 C24 1.491(5) . ?
N4 C21 1.497(5) . ?
N4 C30 1.491(5) . ?
N4 C20 1.503(5) . ?
C1 C6 1.383(6) . ?
C1 C2 1.390(6) . ?
C2 C3 1.389(6) . ?
C2 C23 1.493(6) . ?
C3 C4 1.384(7) . ?
C4 C5 1.360(7) . ?
C4 C7 1.528(6) . ?
C5 C6 1.432(6) . ?
C6 C8 1.428(6) . ?
C9 C10 1.513(7) . ?
C10 C11 1.427(6) . ?
C12 C13 1.439(6) . ?
C13 C14 1.393(6) . ?
C13 C18 1.401(6) . ?
C14 C15 1.344(7) . ?
C15 C16 1.403(7) . ?
C15 C19 1.535(6) . ?
C16 C17 1.394(6) . ?
C17 C18 1.391(6) . ?
C17 C20 1.489(6) . ?
C21 C22 1.522(6) . ?
C24 C25 1.483(6) . ?
C25 N5 1.350(5) . ?
C25 C26 1.363(5) . ?
C26 C27 1.381(6) . ?
C27 C28 1.348(6) . ?
C28 C29 1.382(6) . ?
C29 N5 1.327(5) . ?
C30 C31 1.501(6) . ?
C31 N6 1.357(5) . ?
C31 C32 1.389(6) . ?
C32 C33 1.362(6) . ?
C33 C34 1.376(6) . ?
C34 C35 1.364(6) . ?
C35 N6 1.334(5) . ?
P1 F5 1.467(5) . ?
P1 F6 1.474(4) . ?
P1 F2 1.472(5) . ?
P1 F4 1.465(4) . ?
P1 F3 1.500(4) . ?
P1 F1 1.534(4) . ?
P2 F10 1.517(4) . ?
P2 F11 1.520(4) . ?
P2 F8 1.553(4) . ?
P2 F7 1.574(3) . ?
P2 F12 1.581(4) . ?
P2 F9 1.581(3) . ?
